data_7122365
loop_
_publ_author_name
'Chaudhry, Mohammad'
'Lelj, Francesco'
'MacLachlan, Mark'

_publ_section_title
;
 Expanded Campestarene Hosts for Tetra- and Dinuclear Uranyl(VI) Complexes
;
_journal_name_full 'Chemical Communications'
_journal_paper_doi 10.1039/C8CC07269H
_journal_year 2018
_chemical_formula_moiety 'C126 H146 N6 O12 U2, 10(C3 H6 O)'
_chemical_formula_sum 'C156 H206 N6 O22 U2'
_chemical_formula_weight 2993.32
_space_group_crystal_system triclinic
_space_group_IT_number 2
_space_group_name_Hall '-P 1'
_space_group_name_H-M_alt 'P -1'
_symmetry_space_group_name_Hall '-P 1'
_symmetry_space_group_name_H-M 'P -1'
_atom_sites_solution_hydrogens mixed
_audit_creation_date 2018-03-27
_audit_creation_method
;
Olex2 1.2
(compiled 2017.08.10 svn.r3458 for OlexSys, GUI svn.r5381)
;
_audit_update_record
;
2018-08-16 deposited with the CCDC.
2018-09-20 downloaded from the CCDC.
;
_cell_angle_alpha 69.218(4)
_cell_angle_beta 72.211(4)
_cell_angle_gamma 83.081(4)
_cell_formula_units_Z 1
_cell_length_a 14.0254(19)
_cell_length_b 16.697(3)
_cell_length_c 18.000(3)
_cell_measurement_reflns_used 9592
_cell_measurement_temperature 90
_cell_measurement_theta_max 28.62
_cell_measurement_theta_min 3.03
_cell_volume 3752.2(11)
_computing_molecular_graphics 'Olex2 (Dolomanov et al., 2009)'
_computing_publication_material 'Olex2 (Dolomanov et al., 2009)'
_computing_structure_refinement 'ShelXL (Sheldrick, 2015)'
_computing_structure_solution 'ShelXT (Sheldrick, 2015)'
_diffrn_ambient_temperature 90.0
_diffrn_measured_fraction_theta_full 0.995
_diffrn_measured_fraction_theta_max 0.975
_diffrn_measurement_device_type 'Bruker APEX-II CCD'
_diffrn_measurement_method '\f and \w scans'
_diffrn_radiation_type MoK\a
_diffrn_radiation_wavelength 0.71073
_diffrn_reflns_av_R_equivalents 0.0509
_diffrn_reflns_av_unetI/netI 0.0539
_diffrn_reflns_Laue_measured_fraction_full 0.995
_diffrn_reflns_Laue_measured_fraction_max 0.975
_diffrn_reflns_limit_h_max 18
_diffrn_reflns_limit_h_min -18
_diffrn_reflns_limit_k_max 22
_diffrn_reflns_limit_k_min -21
_diffrn_reflns_limit_l_max 24
_diffrn_reflns_limit_l_min -24
_diffrn_reflns_number 64659
_diffrn_reflns_point_group_measured_fraction_full 0.995
_diffrn_reflns_point_group_measured_fraction_max 0.975
_diffrn_reflns_theta_full 25.242
_diffrn_reflns_theta_max 28.841
_diffrn_reflns_theta_min 2.098
_exptl_absorpt_coefficient_mu 2.221
_exptl_absorpt_correction_T_max 0.7457
_exptl_absorpt_correction_T_min 0.5515
_exptl_absorpt_correction_type multi-scan
_exptl_absorpt_process_details
'SADABS-2014/5 (Bruker,2014/5) was used for absorption correction. wR2(int) was 0.0797 before and 0.0576 after correction. The Ratio of minimum to maximum transmission is 0.7396. The \l/2 correction factor is 0.00150.'
_exptl_crystal_colour 'clear reddish violet'
_exptl_crystal_colour_lustre clear
_exptl_crystal_colour_modifier reddish
_exptl_crystal_colour_primary violet
_exptl_crystal_density_diffrn 1.325
_exptl_crystal_description plate
_exptl_crystal_F_000 1544
_exptl_crystal_preparation 'Monomer mixed with the appropiate amount of uranyl acetate in EtOH and refluxed.'
_exptl_crystal_recrystallization_method 'Slow evaporation with water and acetone'
_exptl_crystal_size_max 0.53
_exptl_crystal_size_mid 0.41
_exptl_crystal_size_min 0.33
_refine_diff_density_max 8.273
_refine_diff_density_min -2.776
_refine_diff_density_rms 0.196
_refine_ls_extinction_method none
_refine_ls_goodness_of_fit_ref 1.038
_refine_ls_hydrogen_treatment mixed
_refine_ls_matrix_type full
_refine_ls_number_parameters 814
_refine_ls_number_reflns 19157
_refine_ls_number_restraints 0
_refine_ls_restrained_S_all 1.038
_refine_ls_R_factor_all 0.0730
_refine_ls_R_factor_gt 0.0589
_refine_ls_shift/su_max 0.002
_refine_ls_shift/su_mean 0.000
_refine_ls_structure_factor_coef Fsqd
_refine_ls_weighting_details 'w=1/[\s^2^(Fo^2^)+(0.0784P)^2^+31.3140P] where P=(Fo^2^+2Fc^2^)/3'
_refine_ls_weighting_scheme calc
_refine_ls_wR_factor_gt 0.1468
_refine_ls_wR_factor_ref 0.1580
_reflns_Friedel_coverage 0.000
_reflns_number_gt 16470
_reflns_number_total 19157
_reflns_threshold_expression 'I > 2\s(I)'
_cod_data_source_file c8cc07269h2.cif
_cod_data_source_block mo_mm389_0m
_cod_original_cell_volume 3752.3(9)
_cod_database_code 7122365
_shelx_shelxl_version_number 2017/1
_shelx_space_group_comment
;
The symmetry employed for this shelxl refinement is uniquely defined
by the following loop, which should always be used as a source of
symmetry information in preference to the above space-group names.
They are only intended as comments.
;
_shelx_estimated_absorpt_t_max 0.528
_shelx_estimated_absorpt_t_min 0.386
_olex2_refinement_description
;
1. Fixed Uiso
 At 1.2 times of:
  All C(H) groups, {H10A,H10B} of C10, {H31A,H31B} of C31, {H58A,H58B} of C58,
   All N(H) groups
 At 1.5 times of:
  All C(H,H,H) groups, {H8A,H8B} of C8
2. Uiso/Uaniso restraints and constraints
Uanis(C81) = Uanis(C79) = Uanis(C80)
Uanis(C82) = Uanis(C83) = Uanis(C84)
Uanis(C36) = Uanis(C37) = Uanis(C38) = Uanis(C42) = Uanis(C41) = Uanis(C40) =
Uanis(C39)
Uanis(C6) = Uanis(C15) = Uanis(N1)
Uanis(C17) = Uanis(C16) = Uanis(C21)
3. Others
 Fixed Sof: C37(0.5) C42(0.5) H42(0.5) C41(0.5) H41(0.5) C40(0.5) H40(0.5)
 C39(0.5) H39(0.5) C38(0.5) H38(0.5) C43(0.5) C48(0.5) H48(0.5) C47(0.5)
 H47(0.5) C46(0.5) H46(0.5) C45(0.5) H45(0.5) C44(0.5) H44(0.5)
4.a Secondary CH2 refined with riding coordinates:
 C10(H10A,H10B), C31(H31A,H31B), C58(H58A,H58B)
4.b Aromatic/amide H refined with riding coordinates:
 N2(H2), N3(H3), C3(H3A), C5(H5), C17(H17), C18(H18), C19(H19), C20(H20),
 C21(H21), C24(H24), C26(H26), C42(H42), C41(H41), C40(H40), C39(H39), C38(H38),
  C48(H48), C47(H47), C46(H46), C45(H45), C44(H44), C52(H52), C54(H54),
 C65(H65), C66(H66), C67(H67), C68(H68), C69(H69)
4.c Fitted hexagon refined as free rotating group:
 C37(C42,C41,C40,C39,C38), C43(C48,C47,C46,C45,C44)
4.d Idealised Me refined as rotating group:
 C9(H9A,H9B,H9C), C12(H12A,H12B,H12C), C13(H13A,H13B,H13C), C14(H14A,H14B,
 H14C), C29(H29A,H29B,H29C), C30(H30A,H30B,H30C), C33(H33A,H33B,H33C), C34(H34A,
 H34B,H34C), C35(H35A,H35B,H35C), C56(H56A,H56B,H56C), C57(H57A,H57B,H57C),
 C60(H60A,H60B,H60C), C61(H61A,H61B,H61C), C62(H62A,H62B,H62C), C71(H71A,H71B,
 H71C), C72(H72A,H72B,H72C), C74(H74A,H74B,H74C), C75(H75A,H75B,H75C), C77(H77A,
 H77B,H77C), C78(H78A,H78B,H78C), C80(H80A,H80B,H80C), C81(H81A,H81B,H81C),
 C83(H83A,H83B,H83C), C84(H84A,H84B,H84C)
;
_olex2_submission_special_instructions 'No special instructions were received'

loop_
_space_group_symop_operation_xyz
'x, y, z'
'-x, -y, -z'

loop_
_atom_site_label
_atom_site_type_symbol
_atom_site_fract_x
_atom_site_fract_y
_atom_site_fract_z
_atom_site_U_iso_or_equiv
_atom_site_adp_type
_atom_site_occupancy
_atom_site_site_symmetry_order
_atom_site_calc_flag
_atom_site_refinement_flags_posn
_atom_site_refinement_flags_occupancy
_atom_site_disorder_assembly
_atom_site_disorder_group
U1 U 0.57174(2) 0.59850(2) 0.41266(2) 0.01250(6) Uani 1 1 d . . . .
O1 O 0.5011(3) 0.7313(2) 0.4091(2) 0.0147(7) Uani 1 1 d . . . .
O2 O 0.7243(3) 0.5553(2) 0.3261(2) 0.0142(7) Uani 1 1 d . . . .
O3 O 0.7310(3) 0.3371(2) 0.4512(2) 0.0166(7) Uani 1 1 d . . . .
O4 O 0.5678(3) 0.4493(2) 0.4713(2) 0.0149(7) Uani 1 1 d . . . .
O5 O 0.6441(3) 0.6076(2) 0.4758(2) 0.0154(7) Uani 1 1 d . . . .
O6 O 0.5060(3) 0.5973(2) 0.3425(2) 0.0167(7) Uani 1 1 d . . . .
N1 N 0.6777(3) 0.7222(3) 0.2936(3) 0.0123(5) Uani 1 1 d . . . .
N2 N 0.8549(3) 0.4356(3) 0.3131(3) 0.0145(8) Uani 1 1 d . . . .
H2 H 0.794620 0.456267 0.330165 0.017 Uiso 1 1 calc R . . .
N3 N 0.3269(3) 0.8083(3) 0.4487(3) 0.0156(8) Uani 1 1 d . . . .
H3 H 0.335570 0.753311 0.473669 0.019 Uiso 1 1 calc R . . .
C1 C 0.4797(4) 0.7953(3) 0.3490(3) 0.0147(9) Uani 1 1 d . . . .
C2 C 0.3881(4) 0.8409(3) 0.3660(3) 0.0143(9) Uani 1 1 d . . . .
C3 C 0.3569(4) 0.9062(3) 0.3049(3) 0.0171(10) Uani 1 1 d . . . .
H3A H 0.293790 0.933467 0.318891 0.021 Uiso 1 1 calc R . . .
C4 C 0.4171(4) 0.9322(3) 0.2231(3) 0.0162(10) Uani 1 1 d . . . .
C5 C 0.5098(4) 0.8915(3) 0.2063(3) 0.0173(10) Uani 1 1 d . . . .
H5 H 0.552534 0.909903 0.151233 0.021 Uiso 1 1 calc R . . .
C6 C 0.5437(3) 0.8244(3) 0.2668(3) 0.0123(5) Uani 1 1 d . . . .
C7 C 0.3805(4) 1.0006(4) 0.1540(3) 0.0202(11) Uani 1 1 d . . . .
C8 C 0.2755(5) 1.0352(4) 0.1874(4) 0.0262(12) Uani 1 1 d . . . .
H8A H 0.226(6) 0.990(5) 0.207(5) 0.039 Uiso 1 1 d R . . .
H8B H 0.258(6) 1.084(5) 0.143(5) 0.039 Uiso 1 1 d R . . .
C9 C 0.3722(5) 0.9551(4) 0.0950(4) 0.0268(13) Uani 1 1 d . . . .
H9A H 0.438283 0.933338 0.071359 0.040 Uiso 1 1 calc GR . . .
H9B H 0.347168 0.995863 0.050255 0.040 Uiso 1 1 calc GR . . .
H9C H 0.325727 0.907263 0.125920 0.040 Uiso 1 1 calc GR . . .
C10 C 0.4568(5) 1.0741(4) 0.1016(4) 0.0265(12) Uani 1 1 d . . . .
H10A H 0.521243 1.046295 0.081551 0.032 Uiso 1 1 calc R . . .
H10B H 0.434328 1.107190 0.052128 0.032 Uiso 1 1 calc R . . .
C11 C 0.4815(5) 1.1403(4) 0.1344(4) 0.0308(14) Uani 1 1 d . . . .
C12 C 0.5132(5) 1.0987(5) 0.2138(4) 0.0338(14) Uani 1 1 d . . . .
H12A H 0.457739 1.065029 0.257747 0.051 Uiso 1 1 calc GR . . .
H12B H 0.530852 1.143260 0.230688 0.051 Uiso 1 1 calc GR . . .
H12C H 0.571323 1.060963 0.203792 0.051 Uiso 1 1 calc GR . . .
C13 C 0.5739(6) 1.1892(5) 0.0664(5) 0.0435(18) Uani 1 1 d . . . .
H13A H 0.629134 1.148497 0.057820 0.065 Uiso 1 1 calc GR . . .
H13B H 0.594504 1.231944 0.083956 0.065 Uiso 1 1 calc GR . . .
H13C H 0.556121 1.217877 0.014446 0.065 Uiso 1 1 calc GR . . .
C14 C 0.3971(6) 1.2053(5) 0.1461(6) 0.048(2) Uani 1 1 d . . . .
H14A H 0.372893 1.227126 0.096835 0.072 Uiso 1 1 calc GR . . .
H14B H 0.422133 1.252975 0.154356 0.072 Uiso 1 1 calc GR . . .
H14C H 0.342082 1.177716 0.194722 0.072 Uiso 1 1 calc GR . . .
C15 C 0.6447(3) 0.7897(3) 0.2445(3) 0.0123(5) Uani 1 1 d . . . .
C16 C 0.7103(4) 0.8335(3) 0.1577(3) 0.0177(6) Uani 1 1 d . . . .
C17 C 0.7482(4) 0.9159(3) 0.1322(3) 0.0177(6) Uani 1 1 d . . . .
H17 H 0.731975 0.947256 0.169405 0.021 Uiso 1 1 calc R . . .
C18 C 0.8098(4) 0.9516(4) 0.0519(4) 0.0230(12) Uani 1 1 d . . . .
H18 H 0.836109 1.007153 0.034688 0.028 Uiso 1 1 calc R . . .
C19 C 0.8329(4) 0.9069(4) -0.0026(4) 0.0246(12) Uani 1 1 d . . . .
H19 H 0.875768 0.931328 -0.056963 0.030 Uiso 1 1 calc R . . .
C20 C 0.7932(5) 0.8252(4) 0.0219(4) 0.0238(12) Uani 1 1 d . . . .
H20 H 0.807353 0.794999 -0.016220 0.029 Uiso 1 1 calc R . . .
C21 C 0.7330(4) 0.7890(3) 0.1022(3) 0.0177(6) Uani 1 1 d . . . .
H21 H 0.707056 0.733297 0.119434 0.021 Uiso 1 1 calc R . . .
C22 C 0.8001(4) 0.6082(3) 0.2904(3) 0.0126(9) Uani 1 1 d . . . .
C23 C 0.7822(4) 0.6974(3) 0.2737(3) 0.0132(9) Uani 1 1 d . . . .
C24 C 0.8594(4) 0.7534(3) 0.2498(3) 0.0134(9) Uani 1 1 d . . . .
H24 H 0.844194 0.812156 0.243063 0.016 Uiso 1 1 calc R . . .
C25 C 0.9609(4) 0.7253(3) 0.2349(3) 0.0156(10) Uani 1 1 d . . . .
C26 C 0.9802(4) 0.6407(3) 0.2407(3) 0.0142(9) Uani 1 1 d . . . .
H26 H 1.047840 0.621782 0.226322 0.017 Uiso 1 1 calc R . . .
C27 C 0.9025(4) 0.5808(3) 0.2672(3) 0.0130(9) Uani 1 1 d . . . .
C28 C 1.0433(4) 0.7886(3) 0.2148(4) 0.0188(10) Uani 1 1 d . . . .
C29 C 1.0393(5) 0.8624(4) 0.1347(4) 0.0325(14) Uani 1 1 d . . . .
H29A H 1.042480 0.838825 0.091274 0.049 Uiso 1 1 calc GR . . .
H29B H 1.096155 0.900264 0.116772 0.049 Uiso 1 1 calc GR . . .
H29C H 0.976593 0.894961 0.145131 0.049 Uiso 1 1 calc GR . . .
C30 C 1.1468(5) 0.7472(4) 0.2014(5) 0.0343(15) Uani 1 1 d . . . .
H30A H 1.147514 0.695361 0.248993 0.051 Uiso 1 1 calc GR . . .
H30B H 1.196221 0.787487 0.195382 0.051 Uiso 1 1 calc GR . . .
H30C H 1.163478 0.731949 0.151011 0.051 Uiso 1 1 calc GR . . .
C31 C 1.0200(5) 0.8328(4) 0.2824(4) 0.0288(13) Uani 1 1 d . . . .
H31A H 1.067350 0.880730 0.260095 0.035 Uiso 1 1 calc R . . .
H31B H 0.952343 0.858877 0.285426 0.035 Uiso 1 1 calc R . . .
C32 C 1.0224(5) 0.7845(4) 0.3726(4) 0.0288(13) Uani 1 1 d . . . .
C33 C 0.9714(7) 0.8455(5) 0.4212(6) 0.0461(19) Uani 1 1 d . . . .
H33A H 1.002017 0.902109 0.392264 0.069 Uiso 1 1 calc GR . . .
H33B H 0.979873 0.822506 0.477006 0.069 Uiso 1 1 calc GR . . .
H33C H 0.899794 0.850693 0.425016 0.069 Uiso 1 1 calc GR . . .
C34 C 1.1290(6) 0.7695(5) 0.3803(6) 0.0455(19) Uani 1 1 d . . . .
H34A H 1.163423 0.727879 0.353654 0.068 Uiso 1 1 calc GR . . .
H34B H 1.126956 0.747320 0.439005 0.068 Uiso 1 1 calc GR . . .
H34C H 1.165210 0.823709 0.353192 0.068 Uiso 1 1 calc GR . . .
C35 C 0.9658(5) 0.7002(4) 0.4135(4) 0.0315(14) Uani 1 1 d . . . .
H35A H 0.898353 0.709861 0.406417 0.047 Uiso 1 1 calc GR . . .
H35B H 0.961064 0.678236 0.472762 0.047 Uiso 1 1 calc GR . . .
H35C H 1.001700 0.658352 0.387706 0.047 Uiso 1 1 calc GR . . .
C36 C 0.9275(4) 0.4924(3) 0.2766(3) 0.0167(8) Uani 1 1 d . . . .
C37 C 1.0342(8) 0.4676(12) 0.2433(8) 0.0167(8) Uani 0.5 1 d . P A 1
C42 C 1.0838(9) 0.4128(11) 0.2985(6) 0.0167(8) Uani 0.5 1 d G P A 1
H42 H 1.050738 0.393151 0.356210 0.020 Uiso 0.5 1 calc R P A 1
C41 C 1.1818(8) 0.3867(7) 0.2692(5) 0.0167(8) Uani 0.5 1 d G P A 1
H41 H 1.215688 0.349223 0.306957 0.020 Uiso 0.5 1 calc R P A 1
C40 C 1.2302(6) 0.4154(6) 0.1848(6) 0.0167(8) Uani 0.5 1 d G P A 1
H40 H 1.297159 0.397589 0.164791 0.020 Uiso 0.5 1 calc R P A 1
C39 C 1.1806(8) 0.4702(7) 0.1296(5) 0.0167(8) Uani 0.5 1 d G P A 1
H39 H 1.213682 0.489884 0.071877 0.020 Uiso 0.5 1 calc R P A 1
C38 C 1.0826(8) 0.4963(10) 0.1589(8) 0.0167(8) Uani 0.5 1 d G P A 1
H38 H 1.048731 0.533813 0.121129 0.020 Uiso 0.5 1 calc R P A 1
C43 C 1.0325(8) 0.4594(12) 0.2559(8) 0.022(3) Uani 0.5 1 d . P A 2
C48 C 1.0714(9) 0.4060(10) 0.3191(6) 0.028(3) Uani 0.5 1 d G P A 2
H48 H 1.030798 0.389784 0.374978 0.033 Uiso 0.5 1 calc R P A 2
C47 C 1.1698(9) 0.3764(7) 0.3007(6) 0.031(3) Uani 0.5 1 d G P A 2
H47 H 1.196484 0.339945 0.343920 0.037 Uiso 0.5 1 calc R P A 2
C46 C 1.2293(7) 0.4001(7) 0.2190(7) 0.032(3) Uani 0.5 1 d G P A 2
H46 H 1.296559 0.379912 0.206368 0.038 Uiso 0.5 1 calc R P A 2
C45 C 1.1903(8) 0.4535(8) 0.1557(5) 0.039(4) Uani 0.5 1 d G P A 2
H45 H 1.230950 0.469719 0.099872 0.047 Uiso 0.5 1 calc R P A 2
C44 C 1.0919(9) 0.4831(10) 0.1742(7) 0.039(4) Uani 0.5 1 d G P A 2
H44 H 1.065264 0.519559 0.130928 0.046 Uiso 0.5 1 calc R P A 2
C49 C 0.8606(4) 0.3463(3) 0.3284(3) 0.0153(10) Uani 1 1 d . . . .
C50 C 0.7921(4) 0.2980(3) 0.4050(3) 0.0147(9) Uani 1 1 d . . . .
C51 C 0.8000(4) 0.2069(3) 0.4254(3) 0.0151(9) Uani 1 1 d . . . .
C52 C 0.8636(4) 0.1703(3) 0.3669(3) 0.0155(9) Uani 1 1 d . . . .
H52 H 0.867085 0.109755 0.381438 0.019 Uiso 1 1 calc R . . .
C53 C 0.9204(4) 0.2194(3) 0.2903(3) 0.0174(10) Uani 1 1 d . . . .
C54 C 0.9185(4) 0.3087(3) 0.2726(3) 0.0167(10) Uani 1 1 d . . . .
H54 H 0.958209 0.343914 0.220569 0.020 Uiso 1 1 calc R . . .
C55 C 0.9857(4) 0.1836(4) 0.2235(3) 0.0193(10) Uani 1 1 d . . . .
C56 C 0.9838(5) 0.0855(4) 0.2538(4) 0.0238(12) Uani 1 1 d . . . .
H56A H 1.014758 0.062214 0.299240 0.036 Uiso 1 1 calc GR . . .
H56B H 1.021010 0.064985 0.208089 0.036 Uiso 1 1 calc GR . . .
H56C H 0.914253 0.066429 0.273424 0.036 Uiso 1 1 calc GR . . .
C57 C 1.0957(4) 0.2102(4) 0.2049(4) 0.0244(12) Uani 1 1 d . . . .
H57A H 1.099531 0.272816 0.184858 0.037 Uiso 1 1 calc GR . . .
H57B H 1.139777 0.188002 0.162426 0.037 Uiso 1 1 calc GR . . .
H57C H 1.116843 0.186492 0.255632 0.037 Uiso 1 1 calc GR . . .
C58 C 0.9588(4) 0.2255(4) 0.1402(4) 0.0218(11) Uani 1 1 d . . . .
H58A H 0.963380 0.288141 0.125743 0.026 Uiso 1 1 calc R . . .
H58B H 1.013251 0.209115 0.097842 0.026 Uiso 1 1 calc R . . .
C59 C 0.8594(5) 0.2100(4) 0.1273(4) 0.0266(12) Uani 1 1 d . . . .
C60 C 0.8549(6) 0.2779(5) 0.0436(5) 0.0407(17) Uani 1 1 d . . . .
H60A H 0.849702 0.335220 0.047959 0.061 Uiso 1 1 calc GR . . .
H60B H 0.796237 0.267854 0.029429 0.061 Uiso 1 1 calc GR . . .
H60C H 0.915767 0.273735 0.000225 0.061 Uiso 1 1 calc GR . . .
C61 C 0.7670(5) 0.2232(6) 0.1948(5) 0.0396(17) Uani 1 1 d . . . .
H61A H 0.765166 0.177654 0.247705 0.059 Uiso 1 1 calc GR . . .
H61B H 0.706220 0.221329 0.179526 0.059 Uiso 1 1 calc GR . . .
H61C H 0.770845 0.278941 0.200353 0.059 Uiso 1 1 calc GR . . .
C62 C 0.8552(6) 0.1219(5) 0.1203(5) 0.0377(16) Uani 1 1 d . . . .
H62A H 0.917377 0.111168 0.081460 0.057 Uiso 1 1 calc GR . . .
H62B H 0.798233 0.120432 0.100050 0.057 Uiso 1 1 calc GR . . .
H62C H 0.847272 0.077758 0.174860 0.057 Uiso 1 1 calc GR . . .
C63 C 0.2593(4) 0.8462(3) 0.4943(3) 0.0143(9) Uani 1 1 d . . . .
C64 C 0.2443(4) 0.9403(3) 0.4654(3) 0.0154(9) Uani 1 1 d . . . .
C65 C 0.1520(4) 0.9762(4) 0.4560(4) 0.0196(10) Uani 1 1 d . . . .
H65 H 0.096339 0.940198 0.472451 0.024 Uiso 1 1 calc R . . .
C66 C 0.1410(5) 1.0645(4) 0.4226(4) 0.0258(12) Uani 1 1 d . . . .
H66 H 0.078242 1.088997 0.415466 0.031 Uiso 1 1 calc R . . .
C67 C 0.2215(5) 1.1163(4) 0.4000(4) 0.0291(13) Uani 1 1 d . . . .
H67 H 0.214305 1.176624 0.376520 0.035 Uiso 1 1 calc R . . .
C68 C 0.3134(5) 1.0814(4) 0.4111(4) 0.0261(12) Uani 1 1 d . . . .
H68 H 0.368208 1.117753 0.396490 0.031 Uiso 1 1 calc R . . .
C69 C 0.3246(4) 0.9935(3) 0.4436(4) 0.0208(11) Uani 1 1 d . . . .
H69 H 0.387308 0.969367 0.451166 0.025 Uiso 1 1 calc R . . .
O7 O 0.7689(4) 0.9353(4) 0.3094(4) 0.0464(13) Uani 1 1 d . . . .
C70 C 0.6979(5) 0.9114(5) 0.3700(5) 0.0355(15) Uani 1 1 d . . . .
C71 C 0.6095(7) 0.9687(7) 0.3874(6) 0.055(2) Uani 1 1 d . . . .
H71A H 0.631768 1.028076 0.366961 0.082 Uiso 1 1 calc GR . . .
H71B H 0.577411 0.951242 0.447200 0.082 Uiso 1 1 calc GR . . .
H71C H 0.561457 0.964439 0.359265 0.082 Uiso 1 1 calc GR . . .
C72 C 0.6891(6) 0.8218(5) 0.4303(5) 0.0374(16) Uani 1 1 d . . . .
H72A H 0.745352 0.786919 0.410015 0.056 Uiso 1 1 calc GR . . .
H72B H 0.625989 0.797376 0.436098 0.056 Uiso 1 1 calc GR . . .
H72C H 0.690055 0.822552 0.484256 0.056 Uiso 1 1 calc GR . . .
O8 O 0.5801(7) 0.6405(6) 0.0711(6) 0.086(3) Uani 1 1 d . . . .
C73 C 0.4927(9) 0.6427(6) 0.1119(7) 0.058(2) Uani 1 1 d . . . .
C74 C 0.4596(8) 0.7047(7) 0.1564(6) 0.058(2) Uani 1 1 d . . . .
H74A H 0.462703 0.677555 0.213682 0.087 Uiso 1 1 calc GR . . .
H74B H 0.390572 0.723186 0.156406 0.087 Uiso 1 1 calc GR . . .
H74C H 0.503451 0.754491 0.128823 0.087 Uiso 1 1 calc GR . . .
C75 C 0.4137(13) 0.5861(9) 0.1171(10) 0.110(6) Uani 1 1 d . . . .
H75A H 0.367714 0.620579 0.086157 0.165 Uiso 1 1 calc GR . . .
H75B H 0.376257 0.559096 0.175283 0.165 Uiso 1 1 calc GR . . .
H75C H 0.445475 0.541673 0.093408 0.165 Uiso 1 1 calc GR . . .
O9 O 1.1215(4) 0.5375(4) 0.3779(3) 0.0405(12) Uani 1 1 d . . . .
C76 C 1.1751(5) 0.5385(4) 0.4199(4) 0.0300(13) Uani 1 1 d . . . .
C77 C 1.2825(6) 0.5686(6) 0.3821(5) 0.047(2) Uani 1 1 d . . . .
H77A H 1.327630 0.521255 0.400814 0.070 Uiso 1 1 calc GR . . .
H77B H 1.290786 0.616157 0.399423 0.070 Uiso 1 1 calc GR . . .
H77C H 1.298611 0.587978 0.321527 0.070 Uiso 1 1 calc GR . . .
C78 C 1.1390(5) 0.5142(5) 0.5114(4) 0.0324(14) Uani 1 1 d . . . .
H78A H 1.067140 0.502319 0.530184 0.049 Uiso 1 1 calc GR . . .
H78B H 1.150570 0.561267 0.527983 0.049 Uiso 1 1 calc GR . . .
H78C H 1.175274 0.462808 0.536634 0.049 Uiso 1 1 calc GR . . .
O10 O 0.8988(5) 0.4527(4) 0.1015(4) 0.0546(16) Uani 1 1 d . . . .
C79 C 0.8369(7) 0.5096(5) 0.0996(5) 0.0461(11) Uani 1 1 d . . . .
C80 C 0.8624(7) 0.5982(5) 0.0414(5) 0.0461(11) Uani 1 1 d . . . .
H80A H 0.871571 0.633801 0.071716 0.069 Uiso 1 1 calc GR . . .
H80B H 0.807945 0.622254 0.016078 0.069 Uiso 1 1 calc GR . . .
H80C H 0.924450 0.596922 -0.002057 0.069 Uiso 1 1 calc GR . . .
C81 C 0.7320(7) 0.4942(5) 0.1567(5) 0.0461(11) Uani 1 1 d . . . .
H81A H 0.728018 0.436476 0.197745 0.069 Uiso 1 1 calc GR . . .
H81B H 0.685047 0.499673 0.124474 0.069 Uiso 1 1 calc GR . . .
H81C H 0.714562 0.536551 0.185203 0.069 Uiso 1 1 calc GR . . .
O11 O 0.4026(5) 0.2746(4) 0.3387(5) 0.0557(17) Uani 1 1 d . . . .
C82 C 0.4673(7) 0.3102(6) 0.3448(5) 0.0457(11) Uani 1 1 d . . . .
C83 C 0.4700(7) 0.4056(5) 0.3162(5) 0.0457(11) Uani 1 1 d . . . .
H83A H 0.525976 0.426184 0.266077 0.069 Uiso 1 1 calc GR . . .
H83B H 0.478758 0.423827 0.359769 0.069 Uiso 1 1 calc GR . . .
H83C H 0.407008 0.429503 0.303893 0.069 Uiso 1 1 calc GR . . .
C84 C 0.5473(7) 0.2616(6) 0.3829(5) 0.0457(11) Uani 1 1 d . . . .
H84A H 0.540035 0.272026 0.434667 0.069 Uiso 1 1 calc GR . . .
H84B H 0.613239 0.280786 0.344460 0.069 Uiso 1 1 calc GR . . .
H84C H 0.540909 0.200224 0.394629 0.069 Uiso 1 1 calc GR . . .

loop_
_atom_site_aniso_label
_atom_site_aniso_U_11
_atom_site_aniso_U_22
_atom_site_aniso_U_33
_atom_site_aniso_U_23
_atom_site_aniso_U_13
_atom_site_aniso_U_12
U1 0.01047(9) 0.00927(9) 0.01490(10) -0.00193(6) -0.00247(6) 0.00080(6)
O1 0.0136(16) 0.0089(15) 0.0186(18) -0.0019(13) -0.0047(14) 0.0018(13)
O2 0.0122(16) 0.0110(16) 0.0174(17) -0.0033(13) -0.0028(13) -0.0009(13)
O3 0.0136(17) 0.0102(16) 0.0213(19) -0.0051(14) 0.0002(14) 0.0032(13)
O4 0.0097(15) 0.0135(16) 0.0177(18) -0.0043(14) 0.0002(13) 0.0000(12)
O5 0.0133(16) 0.0117(16) 0.0182(18) -0.0030(14) -0.0028(14) 0.0001(13)
O6 0.0127(16) 0.0159(17) 0.0217(19) -0.0061(15) -0.0057(14) 0.0003(13)
N1 0.0039(11) 0.0140(12) 0.0163(13) -0.0048(10) -0.0004(9) 0.0028(9)
N2 0.0118(19) 0.014(2) 0.017(2) -0.0063(16) -0.0007(16) 0.0001(15)
N3 0.0121(19) 0.0099(19) 0.025(2) -0.0062(17) -0.0060(17) 0.0040(15)
C1 0.013(2) 0.012(2) 0.019(2) -0.0050(19) -0.0052(19) 0.0012(17)
C2 0.012(2) 0.011(2) 0.020(2) -0.0062(19) -0.0036(19) 0.0036(17)
C3 0.013(2) 0.016(2) 0.022(3) -0.006(2) -0.006(2) 0.0022(18)
C4 0.012(2) 0.015(2) 0.018(2) -0.0031(19) -0.0048(19) 0.0035(18)
C5 0.017(2) 0.016(2) 0.016(2) -0.0019(19) -0.0049(19) 0.0024(19)
C6 0.0039(11) 0.0140(12) 0.0163(13) -0.0048(10) -0.0004(9) 0.0028(9)
C7 0.015(2) 0.025(3) 0.016(2) -0.004(2) -0.006(2) 0.006(2)
C8 0.019(3) 0.029(3) 0.024(3) -0.003(2) -0.006(2) 0.009(2)
C9 0.027(3) 0.034(3) 0.019(3) -0.007(2) -0.011(2) 0.009(2)
C10 0.024(3) 0.025(3) 0.022(3) 0.001(2) -0.006(2) 0.003(2)
C11 0.028(3) 0.026(3) 0.031(3) -0.002(3) -0.007(3) 0.001(2)
C12 0.036(4) 0.034(3) 0.034(4) -0.011(3) -0.010(3) -0.005(3)
C13 0.039(4) 0.046(4) 0.034(4) 0.002(3) -0.010(3) -0.010(3)
C14 0.045(4) 0.030(4) 0.079(6) -0.025(4) -0.026(4) 0.010(3)
C15 0.0039(11) 0.0140(12) 0.0163(13) -0.0048(10) -0.0004(9) 0.0028(9)
C16 0.0130(13) 0.0179(15) 0.0198(15) -0.0032(12) -0.0064(11) 0.0036(11)
C17 0.0130(13) 0.0179(15) 0.0198(15) -0.0032(12) -0.0064(11) 0.0036(11)
C18 0.016(2) 0.019(3) 0.020(3) 0.007(2) -0.001(2) -0.004(2)
C19 0.019(3) 0.025(3) 0.017(3) 0.005(2) -0.003(2) 0.001(2)
C20 0.026(3) 0.023(3) 0.019(3) -0.007(2) -0.003(2) 0.001(2)
C21 0.0130(13) 0.0179(15) 0.0198(15) -0.0032(12) -0.0064(11) 0.0036(11)
C22 0.013(2) 0.014(2) 0.012(2) -0.0062(18) -0.0049(17) 0.0027(17)
C23 0.013(2) 0.011(2) 0.014(2) 0.0004(17) -0.0083(18) 0.0046(17)
C24 0.014(2) 0.009(2) 0.015(2) -0.0010(17) -0.0059(18) 0.0009(17)
C25 0.011(2) 0.016(2) 0.016(2) -0.0005(19) -0.0051(18) -0.0021(18)
C26 0.010(2) 0.015(2) 0.017(2) -0.0030(18) -0.0050(18) -0.0010(17)
C27 0.011(2) 0.011(2) 0.015(2) -0.0006(17) -0.0035(18) -0.0029(17)
C28 0.015(2) 0.016(2) 0.024(3) -0.002(2) -0.006(2) -0.0043(19)
C29 0.026(3) 0.024(3) 0.034(3) 0.005(3) -0.005(3) -0.007(2)
C30 0.016(3) 0.030(3) 0.053(4) -0.009(3) -0.008(3) -0.005(2)
C31 0.027(3) 0.025(3) 0.038(4) -0.008(3) -0.016(3) -0.005(2)
C32 0.031(3) 0.025(3) 0.037(4) -0.011(3) -0.018(3) 0.001(2)
C33 0.055(5) 0.038(4) 0.062(5) -0.024(4) -0.032(4) 0.004(4)
C34 0.041(4) 0.041(4) 0.064(5) -0.012(4) -0.036(4) 0.000(3)
C35 0.037(4) 0.030(3) 0.028(3) -0.005(3) -0.016(3) -0.005(3)
C36 0.0112(17) 0.0168(19) 0.020(2) -0.0060(17) -0.0030(16) 0.0010(14)
C37 0.0112(17) 0.0168(19) 0.020(2) -0.0060(17) -0.0030(16) 0.0010(14)
C42 0.0112(17) 0.0168(19) 0.020(2) -0.0060(17) -0.0030(16) 0.0010(14)
C41 0.0112(17) 0.0168(19) 0.020(2) -0.0060(17) -0.0030(16) 0.0010(14)
C40 0.0112(17) 0.0168(19) 0.020(2) -0.0060(17) -0.0030(16) 0.0010(14)
C39 0.0112(17) 0.0168(19) 0.020(2) -0.0060(17) -0.0030(16) 0.0010(14)
C38 0.0112(17) 0.0168(19) 0.020(2) -0.0060(17) -0.0030(16) 0.0010(14)
C43 0.009(5) 0.015(6) 0.042(9) -0.014(6) -0.004(5) 0.001(4)
C48 0.022(7) 0.022(6) 0.043(9) -0.011(7) -0.016(6) 0.001(5)
C47 0.032(7) 0.027(7) 0.040(8) -0.013(7) -0.020(7) 0.006(5)
C46 0.027(7) 0.033(7) 0.040(8) -0.015(7) -0.019(7) 0.014(5)
C45 0.028(7) 0.044(9) 0.034(8) -0.005(7) -0.006(6) 0.007(6)
C44 0.027(7) 0.029(9) 0.056(12) -0.011(8) -0.014(7) 0.009(6)
C49 0.012(2) 0.012(2) 0.021(3) -0.0075(19) -0.0028(19) 0.0013(17)
C50 0.012(2) 0.013(2) 0.022(3) -0.0083(19) -0.0061(19) 0.0028(17)
C51 0.014(2) 0.012(2) 0.020(3) -0.0065(19) -0.0061(19) 0.0018(17)
C52 0.013(2) 0.014(2) 0.020(3) -0.0082(19) -0.0042(19) 0.0021(18)
C53 0.017(2) 0.016(2) 0.024(3) -0.011(2) -0.007(2) 0.0035(19)
C54 0.012(2) 0.020(3) 0.018(2) -0.008(2) -0.0029(19) -0.0001(19)
C55 0.018(2) 0.018(2) 0.020(3) -0.007(2) -0.002(2) 0.0035(19)
C56 0.028(3) 0.016(3) 0.025(3) -0.008(2) -0.005(2) 0.004(2)
C57 0.017(3) 0.027(3) 0.026(3) -0.010(2) -0.002(2) 0.003(2)
C58 0.020(3) 0.025(3) 0.021(3) -0.010(2) -0.005(2) -0.001(2)
C59 0.024(3) 0.032(3) 0.027(3) -0.014(3) -0.008(2) -0.001(2)
C60 0.047(4) 0.044(4) 0.036(4) -0.010(3) -0.024(3) -0.001(3)
C61 0.022(3) 0.058(5) 0.047(4) -0.026(4) -0.012(3) -0.001(3)
C62 0.041(4) 0.038(4) 0.043(4) -0.018(3) -0.017(3) -0.009(3)
C63 0.013(2) 0.010(2) 0.023(3) -0.0079(19) -0.0075(19) 0.0041(17)
C64 0.017(2) 0.012(2) 0.018(2) -0.0055(19) -0.0066(19) 0.0031(18)
C65 0.017(2) 0.018(3) 0.026(3) -0.011(2) -0.008(2) 0.005(2)
C66 0.029(3) 0.022(3) 0.027(3) -0.010(2) -0.011(2) 0.011(2)
C67 0.044(4) 0.013(3) 0.028(3) -0.008(2) -0.008(3) 0.005(2)
C68 0.032(3) 0.018(3) 0.029(3) -0.011(2) -0.005(3) -0.006(2)
C69 0.019(3) 0.016(2) 0.030(3) -0.012(2) -0.007(2) 0.001(2)
O7 0.037(3) 0.043(3) 0.050(3) -0.013(3) -0.001(3) -0.004(2)
C70 0.033(3) 0.039(4) 0.044(4) -0.021(3) -0.016(3) -0.001(3)
C71 0.040(4) 0.074(6) 0.065(6) -0.040(5) -0.025(4) 0.019(4)
C72 0.042(4) 0.039(4) 0.037(4) -0.017(3) -0.011(3) -0.009(3)
O8 0.077(6) 0.093(6) 0.091(6) -0.030(5) -0.038(5) 0.027(5)
C73 0.070(7) 0.041(5) 0.061(6) 0.000(4) -0.038(5) 0.000(4)
C74 0.058(6) 0.068(6) 0.047(5) -0.006(4) -0.026(4) -0.012(5)
C75 0.161(15) 0.069(8) 0.108(11) 0.008(7) -0.071(11) -0.060(9)
O9 0.045(3) 0.044(3) 0.043(3) -0.018(2) -0.023(2) 0.002(2)
C76 0.023(3) 0.034(3) 0.033(3) -0.010(3) -0.012(3) 0.005(2)
C77 0.031(4) 0.056(5) 0.040(4) 0.000(4) -0.010(3) -0.002(3)
C78 0.025(3) 0.037(4) 0.032(3) -0.004(3) -0.012(3) -0.003(3)
O10 0.058(4) 0.041(3) 0.056(4) -0.009(3) -0.019(3) 0.017(3)
C79 0.052(3) 0.042(3) 0.046(3) -0.015(2) -0.018(2) 0.004(2)
C80 0.052(3) 0.042(3) 0.046(3) -0.015(2) -0.018(2) 0.004(2)
C81 0.052(3) 0.042(3) 0.046(3) -0.015(2) -0.018(2) 0.004(2)
O11 0.060(4) 0.034(3) 0.089(5) -0.015(3) -0.048(4) -0.009(3)
C82 0.047(3) 0.048(3) 0.049(3) -0.023(2) -0.014(2) -0.005(2)
C83 0.047(3) 0.048(3) 0.049(3) -0.023(2) -0.014(2) -0.005(2)
C84 0.047(3) 0.048(3) 0.049(3) -0.023(2) -0.014(2) -0.005(2)

loop_
_atom_type_symbol
_atom_type_description
_atom_type_scat_dispersion_real
_atom_type_scat_dispersion_imag
_atom_type_scat_source
C C 0.0033 0.0016 'International Tables Vol C Tables 4.2.6.8 and 6.1.1.4'
H H 0.0000 0.0000 'International Tables Vol C Tables 4.2.6.8 and 6.1.1.4'
N N 0.0061 0.0033 'International Tables Vol C Tables 4.2.6.8 and 6.1.1.4'
O O 0.0106 0.0060 'International Tables Vol C Tables 4.2.6.8 and 6.1.1.4'
U U -9.6767 9.6646 'International Tables Vol C Tables 4.2.6.8 and 6.1.1.4'

loop_
_geom_angle_atom_site_label_1
_geom_angle_atom_site_label_2
_geom_angle_atom_site_label_3
_geom_angle
_geom_angle_site_symmetry_1
_geom_angle_site_symmetry_3
O1 U1 U1 116.55(9) . 2_666
O1 U1 O2 131.90(12) . .
O1 U1 O4 82.84(12) . 2_666
O1 U1 O4 150.50(13) . .
O1 U1 N1 67.56(13) . .
O2 U1 U1 111.55(8) . 2_666
O2 U1 N1 64.34(12) . .
O4 U1 U1 33.72(9) 2_666 2_666
O4 U1 U1 33.97(9) . 2_666
O4 U1 O2 145.25(12) 2_666 .
O4 U1 O2 77.60(12) . .
O4 U1 O4 67.69(14) . 2_666
O4 U1 N1 150.37(12) 2_666 .
O4 U1 N1 141.93(12) . .
O5 U1 U1 92.36(11) . 2_666
O5 U1 O1 89.49(15) . .
O5 U1 O2 88.34(14) . .
O5 U1 O4 92.46(15) . .
O5 U1 O4 91.47(15) . 2_666
O5 U1 N1 87.11(15) . .
O6 U1 U1 92.79(12) . 2_666
O6 U1 O1 88.38(15) . .
O6 U1 O2 89.57(15) . .
O6 U1 O4 91.71(15) . .
O6 U1 O4 92.93(15) . 2_666
O6 U1 O5 174.84(16) . .
O6 U1 N1 87.73(15) . .
N1 U1 U1 175.86(9) . 2_666
C1 O1 U1 131.3(3) . .
C22 O2 U1 118.4(3) . .
U1 O4 U1 112.31(14) . 2_666
U1 O4 O4 55.88(13) 2_666 2_666
U1 O4 O4 56.43(13) . 2_666
C15 N1 U1 126.9(3) . .
C15 N1 C23 120.9(4) . .
C23 N1 U1 110.5(3) . .
C36 N2 H2 115.5 . .
C36 N2 C49 129.0(4) . .
C49 N2 H2 115.5 . .
C2 N3 H3 114.5 . .
C63 N3 H3 114.5 . .
C63 N3 C2 131.0(4) . .
O1 C1 C2 118.9(5) . .
O1 C1 C6 124.2(4) . .
C2 C1 C6 116.9(4) . .
N3 C2 C1 114.4(4) . .
C3 C2 N3 122.7(4) . .
C3 C2 C1 122.6(5) . .
C2 C3 H3A 119.7 . .
C2 C3 C4 120.7(5) . .
C4 C3 H3A 119.7 . .
C3 C4 C7 121.1(4) . .
C5 C4 C3 117.4(5) . .
C5 C4 C7 121.5(5) . .
C4 C5 H5 118.2 . .
C4 C5 C6 123.5(5) . .
C6 C5 H5 118.2 . .
C1 C6 C15 121.7(4) . .
C5 C6 C1 118.7(4) . .
C5 C6 C15 119.5(4) . .
C4 C7 C8 112.0(5) . .
C4 C7 C9 106.2(5) . .
C4 C7 C10 112.5(5) . .
C8 C7 C9 107.2(5) . .
C8 C7 C10 111.8(5) . .
C9 C7 C10 106.8(5) . .
C7 C8 H8A 110(5) . .
C7 C8 H8B 110(5) . .
H8A C8 H8B 109(7) . .
C7 C9 H9A 109.5 . .
C7 C9 H9B 109.5 . .
C7 C9 H9C 109.5 . .
H9A C9 H9B 109.5 . .
H9A C9 H9C 109.5 . .
H9B C9 H9C 109.5 . .
C7 C10 H10A 106.3 . .
C7 C10 H10B 106.3 . .
H10A C10 H10B 106.4 . .
C11 C10 C7 124.2(5) . .
C11 C10 H10A 106.3 . .
C11 C10 H10B 106.3 . .
C10 C11 C13 105.2(6) . .
C12 C11 C10 112.6(5) . .
C12 C11 C13 106.9(6) . .
C14 C11 C10 113.2(6) . .
C14 C11 C12 110.4(6) . .
C14 C11 C13 108.1(6) . .
C11 C12 H12A 109.5 . .
C11 C12 H12B 109.5 . .
C11 C12 H12C 109.5 . .
H12A C12 H12B 109.5 . .
H12A C12 H12C 109.5 . .
H12B C12 H12C 109.5 . .
C11 C13 H13A 109.5 . .
C11 C13 H13B 109.5 . .
C11 C13 H13C 109.5 . .
H13A C13 H13B 109.5 . .
H13A C13 H13C 109.5 . .
H13B C13 H13C 109.5 . .
C11 C14 H14A 109.5 . .
C11 C14 H14B 109.5 . .
C11 C14 H14C 109.5 . .
H14A C14 H14B 109.5 . .
H14A C14 H14C 109.5 . .
H14B C14 H14C 109.5 . .
N1 C15 C6 123.1(4) . .
N1 C15 C16 120.0(4) . .
C6 C15 C16 116.8(4) . .
C17 C16 C15 122.7(5) . .
C21 C16 C15 117.7(5) . .
C21 C16 C17 119.6(5) . .
C16 C17 H17 120.2 . .
C18 C17 C16 119.7(5) . .
C18 C17 H17 120.2 . .
C17 C18 H18 119.8 . .
C19 C18 C17 120.5(5) . .
C19 C18 H18 119.8 . .
C18 C19 H19 119.9 . .
C18 C19 C20 120.2(5) . .
C20 C19 H19 119.9 . .
C19 C20 H20 120.3 . .
C21 C20 C19 119.4(5) . .
C21 C20 H20 120.3 . .
C16 C21 C20 120.6(5) . .
C16 C21 H21 119.7 . .
C20 C21 H21 119.7 . .
O2 C22 C23 119.7(4) . .
O2 C22 C27 123.5(4) . .
C23 C22 C27 116.8(4) . .
C22 C23 N1 114.6(4) . .
C24 C23 N1 123.5(4) . .
C24 C23 C22 121.5(4) . .
C23 C24 H24 119.2 . .
C23 C24 C25 121.5(5) . .
C25 C24 H24 119.2 . .
C24 C25 C28 119.5(5) . .
C26 C25 C24 117.5(5) . .
C26 C25 C28 123.0(5) . .
C25 C26 H26 118.8 . .
C25 C26 C27 122.3(5) . .
C27 C26 H26 118.8 . .
C22 C27 C36 120.7(4) . .
C26 C27 C22 119.4(4) . .
C26 C27 C36 119.7(4) . .
C25 C28 C29 107.7(5) . .
C25 C28 C31 110.7(5) . .
C29 C28 C31 104.4(5) . .
C30 C28 C25 112.1(5) . .
C30 C28 C29 108.7(5) . .
C30 C28 C31 112.7(5) . .
C28 C29 H29A 109.5 . .
C28 C29 H29B 109.5 . .
C28 C29 H29C 109.5 . .
H29A C29 H29B 109.5 . .
H29A C29 H29C 109.5 . .
H29B C29 H29C 109.5 . .
C28 C30 H30A 109.5 . .
C28 C30 H30B 109.5 . .
C28 C30 H30C 109.5 . .
H30A C30 H30B 109.5 . .
H30A C30 H30C 109.5 . .
H30B C30 H30C 109.5 . .
C28 C31 H31A 106.5 . .
C28 C31 H31B 106.5 . .
H31A C31 H31B 106.5 . .
C32 C31 C28 123.3(5) . .
C32 C31 H31A 106.5 . .
C32 C31 H31B 106.5 . .
C31 C32 C33 105.5(6) . .
C34 C32 C31 112.2(6) . .
C34 C32 C33 106.2(6) . .
C34 C32 C35 109.9(6) . .
C35 C32 C31 114.2(5) . .
C35 C32 C33 108.3(6) . .
C32 C33 H33A 109.5 . .
C32 C33 H33B 109.5 . .
C32 C33 H33C 109.5 . .
H33A C33 H33B 109.5 . .
H33A C33 H33C 109.5 . .
H33B C33 H33C 109.5 . .
C32 C34 H34A 109.5 . .
C32 C34 H34B 109.5 . .
C32 C34 H34C 109.5 . .
H34A C34 H34B 109.5 . .
H34A C34 H34C 109.5 . .
H34B C34 H34C 109.5 . .
C32 C35 H35A 109.5 . .
C32 C35 H35B 109.5 . .
C32 C35 H35C 109.5 . .
H35A C35 H35B 109.5 . .
H35A C35 H35C 109.5 . .
H35B C35 H35C 109.5 . .
N2 C36 C27 118.6(5) . .
N2 C36 C37 122.1(9) . .
N2 C36 C43 117.6(9) . .
C27 C36 C37 119.2(9) . .
C27 C36 C43 123.4(9) . .
C42 C37 C36 118.7(9) . .
C42 C37 C38 120.0 . .
C38 C37 C36 121.3(9) . .
C37 C42 H42 120.0 . .
C37 C42 C41 120.0 . .
C41 C42 H42 120.0 . .
C42 C41 H41 120.0 . .
C42 C41 C40 120.0 . .
C40 C41 H41 120.0 . .
C41 C40 H40 120.0 . .
C39 C40 C41 120.0 . .
C39 C40 H40 120.0 . .
C40 C39 H39 120.0 . .
C38 C39 C40 120.0 . .
C38 C39 H39 120.0 . .
C37 C38 H38 120.0 . .
C39 C38 C37 120.0 . .
C39 C38 H38 120.0 . .
C48 C43 C36 119.5(9) . .
C48 C43 C44 120.0 . .
C44 C43 C36 120.5(9) . .
C43 C48 H48 120.0 . .
C47 C48 C43 120.0 . .
C47 C48 H48 120.0 . .
C48 C47 H47 120.0 . .
C48 C47 C46 120.0 . .
C46 C47 H47 120.0 . .
C47 C46 H46 120.0 . .
C45 C46 C47 120.0 . .
C45 C46 H46 120.0 . .
C46 C45 H45 120.0 . .
C46 C45 C44 120.0 . .
C44 C45 H45 120.0 . .
C43 C44 H44 120.0 . .
C45 C44 C43 120.0 . .
C45 C44 H44 120.0 . .
N2 C49 C50 113.7(4) . .
C54 C49 N2 124.0(5) . .
C54 C49 C50 122.1(5) . .
O3 C50 C49 120.0(4) . .
O3 C50 C51 124.6(5) . .
C51 C50 C49 115.4(4) . .
C50 C51 C63 118.4(5) . 2_666
C52 C51 C50 120.1(5) . .
C52 C51 C63 121.5(5) . 2_666
C51 C52 H52 118.7 . .
C53 C52 C51 122.5(5) . .
C53 C52 H52 118.7 . .
C52 C53 C54 117.4(5) . .
C52 C53 C55 124.6(5) . .
C54 C53 C55 118.0(5) . .
C49 C54 C53 121.8(5) . .
C49 C54 H54 119.1 . .
C53 C54 H54 119.1 . .
C53 C55 C56 111.6(5) . .
C53 C55 C57 107.2(5) . .
C53 C55 C58 111.8(4) . .
C56 C55 C57 107.5(5) . .
C56 C55 C58 112.8(5) . .
C58 C55 C57 105.5(5) . .
C55 C56 H56A 109.5 . .
C55 C56 H56B 109.5 . .
C55 C56 H56C 109.5 . .
H56A C56 H56B 109.5 . .
H56A C56 H56C 109.5 . .
H56B C56 H56C 109.5 . .
C55 C57 H57A 109.5 . .
C55 C57 H57B 109.5 . .
C55 C57 H57C 109.5 . .
H57A C57 H57B 109.5 . .
H57A C57 H57C 109.5 . .
H57B C57 H57C 109.5 . .
C55 C58 H58A 106.4 . .
C55 C58 H58B 106.4 . .
H58A C58 H58B 106.5 . .
C59 C58 C55 123.7(5) . .
C59 C58 H58A 106.4 . .
C59 C58 H58B 106.4 . .
C60 C59 C58 105.7(5) . .
C61 C59 C58 112.6(5) . .
C61 C59 C60 108.0(6) . .
C62 C59 C58 113.1(5) . .
C62 C59 C60 107.4(6) . .
C62 C59 C61 109.6(6) . .
C59 C60 H60A 109.5 . .
C59 C60 H60B 109.5 . .
C59 C60 H60C 109.5 . .
H60A C60 H60B 109.5 . .
H60A C60 H60C 109.5 . .
H60B C60 H60C 109.5 . .
C59 C61 H61A 109.5 . .
C59 C61 H61B 109.5 . .
C59 C61 H61C 109.5 . .
H61A C61 H61B 109.5 . .
H61A C61 H61C 109.5 . .
H61B C61 H61C 109.5 . .
C59 C62 H62A 109.5 . .
C59 C62 H62B 109.5 . .
C59 C62 H62C 109.5 . .
H62A C62 H62B 109.5 . .
H62A C62 H62C 109.5 . .
H62B C62 H62C 109.5 . .
N3 C63 C51 118.0(4) . 2_666
N3 C63 C64 121.3(5) . .
C51 C63 C64 120.7(4) 2_666 .
C65 C64 C63 120.8(5) . .
C69 C64 C63 119.5(5) . .
C69 C64 C65 119.6(5) . .
C64 C65 H65 119.9 . .
C66 C65 C64 120.2(5) . .
C66 C65 H65 119.9 . .
C65 C66 H66 120.2 . .
C67 C66 C65 119.6(6) . .
C67 C66 H66 120.2 . .
C66 C67 H67 119.6 . .
C66 C67 C68 120.8(5) . .
C68 C67 H67 119.6 . .
C67 C68 H68 120.2 . .
C69 C68 C67 119.6(6) . .
C69 C68 H68 120.2 . .
C64 C69 H69 119.9 . .
C68 C69 C64 120.2(5) . .
C68 C69 H69 119.9 . .
O7 C70 C71 121.8(8) . .
O7 C70 C72 123.0(7) . .
C72 C70 C71 115.1(7) . .
C70 C71 H71A 109.5 . .
C70 C71 H71B 109.5 . .
C70 C71 H71C 109.5 . .
H71A C71 H71B 109.5 . .
H71A C71 H71C 109.5 . .
H71B C71 H71C 109.5 . .
C70 C72 H72A 109.5 . .
C70 C72 H72B 109.5 . .
C70 C72 H72C 109.5 . .
H72A C72 H72B 109.5 . .
H72A C72 H72C 109.5 . .
H72B C72 H72C 109.5 . .
O8 C73 C74 120.5(10) . .
O8 C73 C75 122.8(12) . .
C74 C73 C75 116.6(12) . .
C73 C74 H74A 109.5 . .
C73 C74 H74B 109.5 . .
C73 C74 H74C 109.5 . .
H74A C74 H74B 109.5 . .
H74A C74 H74C 109.5 . .
H74B C74 H74C 109.5 . .
C73 C75 H75A 109.5 . .
C73 C75 H75B 109.5 . .
C73 C75 H75C 109.5 . .
H75A C75 H75B 109.5 . .
H75A C75 H75C 109.5 . .
H75B C75 H75C 109.5 . .
O9 C76 C77 122.5(7) . .
O9 C76 C78 122.8(6) . .
C78 C76 C77 114.7(6) . .
C76 C77 H77A 109.5 . .
C76 C77 H77B 109.5 . .
C76 C77 H77C 109.5 . .
H77A C77 H77B 109.5 . .
H77A C77 H77C 109.5 . .
H77B C77 H77C 109.5 . .
C76 C78 H78A 109.5 . .
C76 C78 H78B 109.5 . .
C76 C78 H78C 109.5 . .
H78A C78 H78B 109.5 . .
H78A C78 H78C 109.5 . .
H78B C78 H78C 109.5 . .
O10 C79 C80 120.9(8) . .
O10 C79 C81 121.5(8) . .
C80 C79 C81 117.6(7) . .
C79 C80 H80A 109.5 . .
C79 C80 H80B 109.5 . .
C79 C80 H80C 109.5 . .
H80A C80 H80B 109.5 . .
H80A C80 H80C 109.5 . .
H80B C80 H80C 109.5 . .
C79 C81 H81A 109.5 . .
C79 C81 H81B 109.5 . .
C79 C81 H81C 109.5 . .
H81A C81 H81B 109.5 . .
H81A C81 H81C 109.5 . .
H81B C81 H81C 109.5 . .
O11 C82 C83 120.9(8) . .
O11 C82 C84 121.8(8) . .
C83 C82 C84 117.3(7) . .
C82 C83 H83A 109.5 . .
C82 C83 H83B 109.5 . .
C82 C83 H83C 109.5 . .
H83A C83 H83B 109.5 . .
H83A C83 H83C 109.5 . .
H83B C83 H83C 109.5 . .
C82 C84 H84A 109.5 . .
C82 C84 H84B 109.5 . .
C82 C84 H84C 109.5 . .
H84A C84 H84B 109.5 . .
H84A C84 H84C 109.5 . .
H84B C84 H84C 109.5 . .

loop_
_geom_bond_atom_site_label_1
_geom_bond_atom_site_label_2
_geom_bond_distance
_geom_bond_site_symmetry_2
U1 U1 3.8916(6) 2_666
U1 O1 2.304(3) .
U1 O2 2.433(4) .
U1 O4 2.335(4) .
U1 O4 2.350(3) 2_666
U1 O5 1.790(4) .
U1 O6 1.782(4) .
U1 N1 2.592(4) .
O1 C1 1.305(6) .
O2 C22 1.315(6) .
O3 C50 1.292(6) .
O4 O4 2.610(7) 2_666
N1 C15 1.298(6) .
N1 C23 1.444(6) .
N2 H2 0.8800 .
N2 C36 1.323(7) .
N2 C49 1.414(6) .
N3 H3 0.8800 .
N3 C2 1.416(7) .
N3 C63 1.312(6) .
C1 C2 1.419(7) .
C1 C6 1.420(7) .
C2 C3 1.384(7) .
C3 H3A 0.9500 .
C3 C4 1.394(7) .
C4 C5 1.392(7) .
C4 C7 1.535(7) .
C5 H5 0.9500 .
C5 C6 1.409(7) .
C6 C15 1.457(6) .
C7 C8 1.538(8) .
C7 C9 1.546(8) .
C7 C10 1.555(8) .
C8 H8A 0.97(9) .
C8 H8B 0.99(8) .
C9 H9A 0.9800 .
C9 H9B 0.9800 .
C9 H9C 0.9800 .
C10 H10A 0.9900 .
C10 H10B 0.9900 .
C10 C11 1.539(10) .
C11 C12 1.526(10) .
C11 C13 1.556(10) .
C11 C14 1.525(10) .
C12 H12A 0.9800 .
C12 H12B 0.9800 .
C12 H12C 0.9800 .
C13 H13A 0.9800 .
C13 H13B 0.9800 .
C13 H13C 0.9800 .
C14 H14A 0.9800 .
C14 H14B 0.9800 .
C14 H14C 0.9800 .
C15 C16 1.515(7) .
C16 C17 1.402(8) .
C16 C21 1.387(8) .
C17 H17 0.9500 .
C17 C18 1.392(7) .
C18 H18 0.9500 .
C18 C19 1.375(9) .
C19 H19 0.9500 .
C19 C20 1.403(9) .
C20 H20 0.9500 .
C20 C21 1.388(8) .
C21 H21 0.9500 .
C22 C23 1.419(7) .
C22 C27 1.435(7) .
C23 C24 1.380(7) .
C24 H24 0.9500 .
C24 C25 1.419(7) .
C25 C26 1.379(7) .
C25 C28 1.533(7) .
C26 H26 0.9500 .
C26 C27 1.422(7) .
C27 C36 1.437(7) .
C28 C29 1.541(8) .
C28 C30 1.519(8) .
C28 C31 1.570(9) .
C29 H29A 0.9800 .
C29 H29B 0.9800 .
C29 H29C 0.9800 .
C30 H30A 0.9800 .
C30 H30B 0.9800 .
C30 H30C 0.9800 .
C31 H31A 0.9900 .
C31 H31B 0.9900 .
C31 C32 1.545(9) .
C32 C33 1.546(10) .
C32 C34 1.527(9) .
C32 C35 1.526(9) .
C33 H33A 0.9800 .
C33 H33B 0.9800 .
C33 H33C 0.9800 .
C34 H34A 0.9800 .
C34 H34B 0.9800 .
C34 H34C 0.9800 .
C35 H35A 0.9800 .
C35 H35B 0.9800 .
C35 H35C 0.9800 .
C36 C37 1.499(9) .
C36 C43 1.491(9) .
C37 C42 1.3900 .
C37 C38 1.3900 .
C42 H42 0.9500 .
C42 C41 1.3900 .
C41 H41 0.9500 .
C41 C40 1.3900 .
C40 H40 0.9500 .
C40 C39 1.3900 .
C39 H39 0.9500 .
C39 C38 1.3900 .
C38 H38 0.9500 .
C43 C48 1.3900 .
C43 C44 1.3900 .
C48 H48 0.9500 .
C48 C47 1.3900 .
C47 H47 0.9500 .
C47 C46 1.3900 .
C46 H46 0.9500 .
C46 C45 1.3900 .
C45 H45 0.9500 .
C45 C44 1.3900 .
C44 H44 0.9500 .
C49 C50 1.436(7) .
C49 C54 1.375(7) .
C50 C51 1.431(7) .
C51 C52 1.423(7) .
C51 C63 1.449(7) 2_666
C52 H52 0.9500 .
C52 C53 1.375(8) .
C53 C54 1.408(7) .
C53 C55 1.533(7) .
C54 H54 0.9500 .
C55 C56 1.533(8) .
C55 C57 1.560(8) .
C55 C58 1.555(8) .
C56 H56A 0.9800 .
C56 H56B 0.9800 .
C56 H56C 0.9800 .
C57 H57A 0.9800 .
C57 H57B 0.9800 .
C57 H57C 0.9800 .
C58 H58A 0.9900 .
C58 H58B 0.9900 .
C58 C59 1.547(8) .
C59 C60 1.545(10) .
C59 C61 1.537(9) .
C59 C62 1.530(9) .
C60 H60A 0.9800 .
C60 H60B 0.9800 .
C60 H60C 0.9800 .
C61 H61A 0.9800 .
C61 H61B 0.9800 .
C61 H61C 0.9800 .
C62 H62A 0.9800 .
C62 H62B 0.9800 .
C62 H62C 0.9800 .
C63 C64 1.480(7) .
C64 C65 1.392(7) .
C64 C69 1.392(7) .
C65 H65 0.9500 .
C65 C66 1.391(8) .
C66 H66 0.9500 .
C66 C67 1.377(9) .
C67 H67 0.9500 .
C67 C68 1.391(9) .
C68 H68 0.9500 .
C68 C69 1.383(8) .
C69 H69 0.9500 .
O7 C70 1.210(9) .
C70 C71 1.497(11) .
C70 C72 1.497(11) .
C71 H71A 0.9800 .
C71 H71B 0.9800 .
C71 H71C 0.9800 .
C72 H72A 0.9800 .
C72 H72B 0.9800 .
C72 H72C 0.9800 .
O8 C73 1.226(13) .
C73 C74 1.474(15) .
C73 C75 1.502(15) .
C74 H74A 0.9800 .
C74 H74B 0.9800 .
C74 H74C 0.9800 .
C75 H75A 0.9800 .
C75 H75B 0.9800 .
C75 H75C 0.9800 .
O9 C76 1.223(8) .
C76 C77 1.516(10) .
C76 C78 1.484(9) .
C77 H77A 0.9800 .
C77 H77B 0.9800 .
C77 H77C 0.9800 .
C78 H78A 0.9800 .
C78 H78B 0.9800 .
C78 H78C 0.9800 .
O10 C79 1.205(10) .
C79 C80 1.488(12) .
C79 C81 1.507(12) .
C80 H80A 0.9800 .
C80 H80B 0.9800 .
C80 H80C 0.9800 .
C81 H81A 0.9800 .
C81 H81B 0.9800 .
C81 H81C 0.9800 .
O11 C82 1.195(10) .
C82 C83 1.491(12) .
C82 C84 1.498(12) .
C83 H83A 0.9800 .
C83 H83B 0.9800 .
C83 H83C 0.9800 .
C84 H84A 0.9800 .
C84 H84B 0.9800 .
C84 H84C 0.9800 .

loop_
_cod_changelog_entry_id
_cod_changelog_entry_author
_cod_changelog_entry_date
_cod_changelog_entry_text
1 'Vaitkus, Antanas' 2022-06-28T18:48:00+03:00
;
 Removed the '_chemical_name_systematic' data item that had an incorrect value.
;
